data_7218465
loop_
_publ_author_name
'Coles, S. J.'
'Ellis, A. L.'
'Leung, K.'
'Sarson, J.'
'Threlfall, T. L.'
'Tizzard, G. J.'

_publ_section_title
;
 Relationships between the racemic structures of substituted mandelic
 acids containing 8- and 10-membered hydrogen bonded dimer rings
;
_journal_issue 47
_journal_name_full CrystEngComm
_journal_page_first 10816
_journal_paper_doi 10.1039/C4CE01832J
_journal_volume 16
_journal_year 2014
_chemical_formula_moiety 'C9 H7 F3 O3'
_chemical_formula_sum 'C9 H7 F3 O3'
_chemical_formula_weight 220.15
_chemical_name_systematic
;
 ?
;
_space_group_IT_number 61
_symmetry_cell_setting orthorhombic
_symmetry_space_group_name_Hall '-P 2ac 2ab'
_symmetry_space_group_name_H-M 'P b c a'
_atom_sites_solution_hydrogens geom
_atom_sites_solution_primary direct
_atom_sites_solution_secondary difmap
_audit_creation_method SHELXL-97
_cell_angle_alpha 90.00
_cell_angle_beta 90.00
_cell_angle_gamma 90.00
_cell_formula_units_Z 8
_cell_length_a 9.8173(5)
_cell_length_b 9.6920(5)
_cell_length_c 19.9217(14)
_cell_measurement_reflns_used 16778
_cell_measurement_temperature 293(2)
_cell_measurement_theta_max 27.5
_cell_measurement_theta_min 3.1
_cell_volume 1895.54(19)
_computing_cell_refinement
;
CrystalClear-SM Expert 2.0 r13 (Rigaku, 2011)
;
_computing_data_collection
;
CrystalClear-SM Expert 2.0 r11 (Rigaku, 2011)
;
_computing_data_reduction
;
CrystalClear-SM Expert 2.0 r13 (Rigaku, 2011)
;
_computing_molecular_graphics
;
MERCURY  (Bruno, Cole, Edgington, Kessler, Macrae, McCabe, Pearson and 
Taylor, 2002)
;
_computing_publication_material 'WINGX (Farrugia, 1998)'
_computing_structure_refinement 'SHELXL-97 (Sheldrick, 1997)'
_computing_structure_solution 'SUPERFLIP (Palatinus & Chapuis, 2007)'
_diffrn_ambient_temperature 293(2)
_diffrn_detector CCD
_diffrn_detector_area_resol_mean 28.5714
_diffrn_measured_fraction_theta_full 0.999
_diffrn_measured_fraction_theta_max 0.999
_diffrn_measurement_device
;
AFC12 (Right): Kappa 3 circle
;
_diffrn_measurement_device_type
;
Rigaku Saturn724+ (2x2 bin mode)
;
_diffrn_measurement_method 'profile data from \w-scans'
_diffrn_measurement_specimen_support Mitegen
_diffrn_radiation_monochromator Confocal
_diffrn_radiation_source 'Rotating Anode'
_diffrn_radiation_type MoK\a
_diffrn_radiation_wavelength 0.71075
_diffrn_reflns_av_R_equivalents 0.0735
_diffrn_reflns_av_sigmaI/netI 0.0374
_diffrn_reflns_limit_h_max 12
_diffrn_reflns_limit_h_min -12
_diffrn_reflns_limit_k_max 12
_diffrn_reflns_limit_k_min -12
_diffrn_reflns_limit_l_max 25
_diffrn_reflns_limit_l_min -25
_diffrn_reflns_number 30644
_diffrn_reflns_theta_full 27.48
_diffrn_reflns_theta_max 27.48
_diffrn_reflns_theta_min 3.13
_exptl_absorpt_coefficient_mu 0.152
_exptl_absorpt_correction_T_max 0.9985
_exptl_absorpt_correction_T_min 0.9894
_exptl_absorpt_correction_type multi-scan
_exptl_absorpt_process_details
;
CrystalClear-SM Expert 2.0 r13 (Rigaku, 2011)
;
_exptl_crystal_colour Colourless
_exptl_crystal_density_diffrn 1.543
_exptl_crystal_density_method 'not measured'
_exptl_crystal_description Platelet
_exptl_crystal_F_000 896
_exptl_crystal_size_max 0.07
_exptl_crystal_size_mid 0.06
_exptl_crystal_size_min 0.01
_refine_diff_density_max 0.117
_refine_diff_density_min -0.125
_refine_diff_density_rms 0.026
_refine_ls_extinction_method none
_refine_ls_goodness_of_fit_ref 1.133
_refine_ls_hydrogen_treatment constr
_refine_ls_matrix_type full
_refine_ls_number_parameters 165
_refine_ls_number_reflns 2173
_refine_ls_number_restraints 0
_refine_ls_restrained_S_all 1.133
_refine_ls_R_factor_all 0.1612
_refine_ls_R_factor_gt 0.0832
_refine_ls_shift/su_max 0.000
_refine_ls_shift/su_mean 0.000
_refine_ls_structure_factor_coef Fsqd
_refine_ls_weighting_details 'calc w=1/[\s^2^(Fo^2^)+(0.0285P)^2^+0.7024P] where P=(Fo^2^+2Fc^2^)/3'
_refine_ls_weighting_scheme calc
_refine_ls_wR_factor_gt 0.1104
_refine_ls_wR_factor_ref 0.1300
_reflns_number_gt 1123
_reflns_number_total 2173
_reflns_threshold_expression >2\s(I)
_cod_data_source_file c4ce01832j2.cif
_cod_data_source_block 2012jms0013a-RS-4F3MeMA
_cod_depositor_comments
;
The following automatic conversions were performed:

'_symmetry_cell_setting' value 'Orthorhombic' changed to
'orthorhombic' according to
/usr/data/users/saulius/crontab/automatic-downloads/rss-feeds/RSC/lib/dictionaries/cif_core.dic
dictionary named 'cif_core.dic' version 2.4.2 from
2011-04-26.

'_exptl_absorpt_correction_type' value 'Multi-scan'
changed to 'multi-scan' according to
/usr/data/users/saulius/crontab/automatic-downloads/rss-feeds/RSC/lib/dictionaries/cif_core.dic
dictionary named 'cif_core.dic' version 2.4.2 from 2011-04-26.

Automatic conversion script
Id: cif_fix_values 2827 2014-09-09 07:05:25Z andrius 

 Adding full bibliography for 7218452--7218470.cif.
;
_cod_original_sg_symbol_H-M 'P bca'
_cod_database_code 7218465

loop_
_symmetry_equiv_pos_as_xyz
'x, y, z'
'-x+1/2, -y, z+1/2'
'x+1/2, -y+1/2, -z'
'-x, y+1/2, -z+1/2'
'-x, -y, -z'
'x-1/2, y, -z-1/2'
'-x-1/2, y-1/2, z'
'x, -y-1/2, z-1/2'

loop_
_atom_site_label
_atom_site_type_symbol
_atom_site_fract_x
_atom_site_fract_y
_atom_site_fract_z
_atom_site_U_iso_or_equiv
_atom_site_adp_type
_atom_site_occupancy
_atom_site_symmetry_multiplicity
_atom_site_calc_flag
_atom_site_refinement_flags
_atom_site_disorder_assembly
_atom_site_disorder_group
C4 C 0.6212(4) -0.3175(4) -0.23458(19) 0.0802(9) Uani 1 1 d . A .
C7 C 0.6285(3) -0.2776(3) -0.44837(14) 0.0571(7) Uani 1 1 d . . .
H2 H 0.6808 -0.1947 -0.4597 0.069 Uiso 1 1 calc R . .
C8 C 0.4864(3) -0.2613(3) -0.47696(13) 0.0549(7) Uani 1 1 d . . .
C5 C 0.6932(4) -0.2155(4) -0.2640(2) 0.0994(11) Uani 1 1 d . . .
H6 H 0.7425 -0.1543 -0.2375 0.119 Uiso 1 1 calc R . .
C1 C 0.6240(3) -0.2900(3) -0.37276(15) 0.0569(7) Uani 1 1 d . . .
C2 C 0.5521(3) -0.3942(3) -0.34260(18) 0.0852(10) Uani 1 1 d . . .
H4 H 0.5043 -0.4570 -0.3689 0.102 Uiso 1 1 calc R . .
C6 C 0.6946(3) -0.2010(3) -0.33288(19) 0.0867(10) Uani 1 1 d . . .
H7 H 0.7442 -0.1297 -0.3523 0.104 Uiso 1 1 calc R . .
C3 C 0.5500(4) -0.4068(4) -0.2740(2) 0.0959(11) Uani 1 1 d . . .
H5 H 0.4995 -0.4771 -0.2542 0.115 Uiso 1 1 calc R . .
F1A F 0.4975(6) -0.375(2) -0.1351(4) 0.144(5) Uani 0.69(2) 1 d P A 1
F2A F 0.7016(8) -0.4323(13) -0.1397(5) 0.133(4) Uani 0.69(2) 1 d P A 1
F3A F 0.655(3) -0.2211(12) -0.1270(4) 0.185(7) Uani 0.69(2) 1 d P A 1
F1B F 0.598(10) -0.447(4) -0.1456(9) 0.30(3) Uani 0.31(2) 1 d P A 2
F2B F 0.733(3) -0.301(8) -0.1332(10) 0.25(2) Uani 0.31(2) 1 d P A 2
F3B F 0.542(5) -0.248(5) -0.1367(9) 0.178(13) Uani 0.31(2) 1 d P A 2
C9 C 0.6192(7) -0.3329(8) -0.1606(3) 0.1150(15) Uani 1 1 d . . .
O3 O 0.69423(16) -0.39298(17) -0.47823(11) 0.0677(6) Uani 1 1 d . . .
H3 H 0.6382 -0.4540 -0.4852 0.101 Uiso 1 1 calc R . .
O1 O 0.43893(18) -0.13729(17) -0.46677(10) 0.0734(6) Uani 1 1 d . . .
H1 H 0.3622 -0.1312 -0.4828 0.110 Uiso 1 1 calc R . .
O2 O 0.42537(17) -0.35242(17) -0.50436(10) 0.0707(6) Uani 1 1 d . . .

loop_
_atom_site_aniso_label
_atom_site_aniso_U_11
_atom_site_aniso_U_22
_atom_site_aniso_U_33
_atom_site_aniso_U_23
_atom_site_aniso_U_13
_atom_site_aniso_U_12
C4 0.080(2) 0.088(2) 0.073(3) 0.000(2) -0.005(2) 0.016(2)
C7 0.0475(14) 0.0493(15) 0.075(2) -0.0050(14) 0.0025(15) -0.0056(12)
C8 0.0572(16) 0.0483(15) 0.0591(18) 0.0027(14) 0.0040(14) -0.0039(13)
C5 0.109(3) 0.103(3) 0.085(3) -0.016(2) -0.023(2) -0.017(2)
C1 0.0455(14) 0.0560(16) 0.069(2) -0.0022(16) -0.0016(15) 0.0016(13)
C2 0.094(2) 0.083(2) 0.079(3) 0.0041(19) -0.008(2) -0.0287(19)
C6 0.090(2) 0.087(2) 0.083(3) -0.004(2) -0.0098(19) -0.0269(19)
C3 0.107(3) 0.098(2) 0.082(3) 0.018(2) 0.000(2) -0.020(2)
F1A 0.116(5) 0.229(14) 0.087(3) 0.025(5) 0.026(2) 0.031(5)
F2A 0.126(5) 0.176(9) 0.096(5) 0.032(4) -0.017(3) 0.044(4)
F3A 0.31(2) 0.162(7) 0.082(3) -0.019(4) -0.026(7) -0.024(9)
F1B 0.60(9) 0.23(3) 0.076(9) 0.051(12) 0.02(3) -0.07(5)
F2B 0.211(18) 0.42(6) 0.118(10) -0.06(2) -0.097(10) 0.05(3)
F3B 0.23(2) 0.23(3) 0.076(8) -0.024(12) 0.026(11) 0.09(2)
C9 0.130(5) 0.133(5) 0.081(4) 0.008(4) -0.008(4) 0.022(5)
O3 0.0494(10) 0.0598(11) 0.0938(15) -0.0150(11) 0.0050(10) -0.0052(9)
O1 0.0672(12) 0.0548(11) 0.0981(16) -0.0131(11) -0.0178(11) 0.0045(9)
O2 0.0637(12) 0.0515(10) 0.0971(16) -0.0099(10) -0.0146(11) -0.0043(9)

loop_
_atom_type_symbol
_atom_type_description
_atom_type_scat_dispersion_real
_atom_type_scat_dispersion_imag
_atom_type_scat_source
C C 0.0033 0.0016 'International Tables Vol C Tables 4.2.6.8 and 6.1.1.4'
H H 0.0000 0.0000 'International Tables Vol C Tables 4.2.6.8 and 6.1.1.4'
F F 0.0171 0.0103 'International Tables Vol C Tables 4.2.6.8 and 6.1.1.4'
O O 0.0106 0.0060 'International Tables Vol C Tables 4.2.6.8 and 6.1.1.4'

loop_
_geom_angle_atom_site_label_1
_geom_angle_atom_site_label_2
_geom_angle_atom_site_label_3
_geom_angle
C5 C4 C3 118.9(3)
C5 C4 C9 120.9(5)
C3 C4 C9 120.2(5)
O3 C7 C1 111.6(2)
O3 C7 C8 110.1(2)
C1 C7 C8 110.9(2)
O3 C7 H2 108.1
C1 C7 H2 108.1
C8 C7 H2 108.1
O2 C8 O1 124.8(2)
O2 C8 C7 123.7(2)
O1 C8 C7 111.5(2)
C4 C5 C6 120.8(3)
C4 C5 H6 119.6
C6 C5 H6 119.6
C6 C1 C2 118.2(3)
C6 C1 C7 121.1(3)
C2 C1 C7 120.7(3)
C1 C2 C3 120.6(3)
C1 C2 H4 119.7
C3 C2 H4 119.7
C1 C6 C5 120.7(3)
C1 C6 H7 119.7
C5 C6 H7 119.7
C4 C3 C2 120.7(3)
C4 C3 H5 119.7
C2 C3 H5 119.7
F1B C9 F3B 116(3)
F1B C9 F2B 106(2)
F3B C9 F2B 102.2(16)
F1B C9 F3A 134.2(14)
F3B C9 F3A 54.1(18)
F2B C9 F3A 50(2)
F1B C9 F2A 49(5)
F3B C9 F2A 138.6(11)
F2B C9 F2A 61(3)
F3A C9 F2A 105.8(9)
F1B C9 F1A 57(4)
F3B C9 F1A 61(2)
F2B C9 F1A 132.8(14)
F3A C9 F1A 107.1(9)
F2A C9 F1A 101.5(9)
F1B C9 C4 110.6(12)
F3B C9 C4 109.2(11)
F2B C9 C4 112.8(14)
F3A C9 C4 114.7(7)
F2A C9 C4 112.2(6)
F1A C9 C4 114.4(6)
C7 O3 H3 109.5
C8 O1 H1 109.5

loop_
_geom_bond_atom_site_label_1
_geom_bond_atom_site_label_2
_geom_bond_distance
C4 C5 1.349(4)
C4 C3 1.362(4)
C4 C9 1.482(6)
C7 O3 1.421(3)
C7 C1 1.512(4)
C7 C8 1.515(4)
C7 H2 0.9800
C8 O2 1.198(3)
C8 O1 1.305(3)
C5 C6 1.379(4)
C5 H6 0.9300
C1 C6 1.362(4)
C1 C2 1.371(4)
C2 C3 1.372(4)
C2 H4 0.9300
C6 H7 0.9300
C3 H5 0.9300
F1A C9 1.362(11)
F2A C9 1.325(11)
F3A C9 1.322(11)
F1B C9 1.17(2)
F2B C9 1.28(3)
F3B C9 1.216(17)
O3 H3 0.8200
O1 H1 0.8200

loop_
_geom_torsion_atom_site_label_1
_geom_torsion_atom_site_label_2
_geom_torsion_atom_site_label_3
_geom_torsion_atom_site_label_4
_geom_torsion
O3 C7 C8 O2 20.3(4)
C1 C7 C8 O2 -103.7(3)
O3 C7 C8 O1 -160.9(2)
C1 C7 C8 O1 75.2(3)
C3 C4 C5 C6 0.4(5)
C9 C4 C5 C6 -179.8(4)
O3 C7 C1 C6 113.8(3)
C8 C7 C1 C6 -123.2(3)
O3 C7 C1 C2 -64.0(3)
C8 C7 C1 C2 59.0(3)
C6 C1 C2 C3 1.0(5)
C7 C1 C2 C3 178.8(3)
C2 C1 C6 C5 -0.2(5)
C7 C1 C6 C5 -178.0(3)
C4 C5 C6 C1 -0.5(5)
C5 C4 C3 C2 0.4(5)
C9 C4 C3 C2 -179.4(4)
C1 C2 C3 C4 -1.1(5)
C5 C4 C9 F1B -154(5)
C3 C4 C9 F1B 26(6)
C5 C4 C9 F3B 78(3)
C3 C4 C9 F3B -102(3)
C5 C4 C9 F2B -35(4)
C3 C4 C9 F2B 145(4)
C5 C4 C9 F3A 19.5(17)
C3 C4 C9 F3A -160.6(15)
C5 C4 C9 F2A -101.3(10)
C3 C4 C9 F2A 78.6(9)
C5 C4 C9 F1A 143.8(10)
C3 C4 C9 F1A -36.3(12)
